data_4084157
loop_
_publ_author_name
'Sola\<rov\'a, Hana'
'C\'isa\<rov\'a, Ivana'
'\<St\<epni\<cka, Petr'

_publ_section_title
;
 Synthesis, Structural Characterization, and Catalytic Evaluation of
 Phosphinoferrocene Ligands Bearing Extended Urea-Amide Substituents
;
_journal_issue 15
_journal_name_full Organometallics
_journal_page_first 4131
_journal_paper_doi 10.1021/om5006758
_journal_volume 33
_journal_year 2014
_chemical_formula_moiety 'C31 H35 Cl Fe N3 O2 P Pd'
_chemical_formula_sum 'C31 H35 Cl Fe N3 O2 P Pd'
_chemical_formula_weight 710.29
_chemical_name_systematic
; 
 ? 
;
_space_group_crystal_system monoclinic
_space_group_IT_number 14
_space_group_name_Hall '-P 2ybc'
_space_group_name_H-M_alt 'P 1 21/c 1'
_symmetry_space_group_name_Hall '-P 2ybc'
_symmetry_space_group_name_H-M 'P 1 21/c 1'
_atom_sites_solution_hydrogens mixed
_atom_sites_solution_primary direct
_atom_sites_solution_secondary difmap
_audit_creation_method SHELXL-97
_cell_angle_alpha 90.00
_cell_angle_beta 102.8950(10)
_cell_angle_gamma 90.00
_cell_formula_units_Z 4
_cell_length_a 17.3101(5)
_cell_length_b 15.7135(5)
_cell_length_c 11.6402(3)
_cell_measurement_reflns_used 9753
_cell_measurement_temperature 150(2)
_cell_measurement_theta_max 27.49
_cell_measurement_theta_min 2.32
_cell_volume 3086.31(16)
_computing_cell_refinement 'Bruker SAINT'
_computing_data_collection 'Bruker APEX2'
_computing_data_reduction 'Bruker SAINT'
_computing_molecular_graphics 'PLATON (Spek, 2003)'
_computing_publication_material 'PLATON (Spek, 2003)'
_computing_structure_refinement 'SHELXL-97 (Sheldrick, 2008)'
_computing_structure_solution 'SHELXS-97 (Sheldrick, 2008)'
_diffrn_ambient_temperature 150(2)
_diffrn_measured_fraction_theta_full 0.982
_diffrn_measured_fraction_theta_max 0.982
_diffrn_measurement_device_type 'Bruker APEX-II CCD'
_diffrn_measurement_method '\f and \w scans'
_diffrn_radiation_monochromator graphite
_diffrn_radiation_source 'fine-focus sealed tube'
_diffrn_radiation_type MoK\a
_diffrn_radiation_wavelength 0.71073
_diffrn_reflns_av_R_equivalents 0.0238
_diffrn_reflns_av_sigmaI/netI 0.0256
_diffrn_reflns_limit_h_max 21
_diffrn_reflns_limit_h_min -18
_diffrn_reflns_limit_k_max 18
_diffrn_reflns_limit_k_min -18
_diffrn_reflns_limit_l_max 14
_diffrn_reflns_limit_l_min -14
_diffrn_reflns_number 18081
_diffrn_reflns_theta_full 26.00
_diffrn_reflns_theta_max 26.00
_diffrn_reflns_theta_min 1.77
_exptl_absorpt_coefficient_mu 1.223
_exptl_absorpt_correction_T_max 0.7496
_exptl_absorpt_correction_T_min 0.6811
_exptl_absorpt_correction_type numerical
_exptl_absorpt_process_details 'SADABS V2012/1 (Bruker AXS Inc.)'
_exptl_crystal_colour orange
_exptl_crystal_density_diffrn 1.529
_exptl_crystal_density_method 'not measured'
_exptl_crystal_description prism
_exptl_crystal_F_000 1448
_exptl_crystal_size_max 0.34
_exptl_crystal_size_mid 0.33
_exptl_crystal_size_min 0.25
_refine_diff_density_max 0.409
_refine_diff_density_min -0.496
_refine_diff_density_rms 0.061
_refine_ls_extinction_method none
_refine_ls_goodness_of_fit_ref 1.051
_refine_ls_hydrogen_treatment constr
_refine_ls_matrix_type full
_refine_ls_number_parameters 378
_refine_ls_number_reflns 5948
_refine_ls_number_restraints 39
_refine_ls_restrained_S_all 1.060
_refine_ls_R_factor_all 0.0306
_refine_ls_R_factor_gt 0.0248
_refine_ls_shift/su_max 0.001
_refine_ls_shift/su_mean 0.000
_refine_ls_structure_factor_coef Fsqd
_refine_ls_weighting_details 'calc w=1/[\s^2^(Fo^2^)+(0.0296P)^2^+1.7694P] where P=(Fo^2^+2Fc^2^)/3'
_refine_ls_weighting_scheme calc
_refine_ls_wR_factor_gt 0.0612
_refine_ls_wR_factor_ref 0.0639
_reflns_number_gt 5246
_reflns_number_total 5948
_reflns_threshold_expression >2sigma(I)
_cod_data_source_file om5006758_si_002.cif
_cod_data_source_block hs144
_cod_depositor_comments
;
The following automatic conversions were performed:
'_atom_site_symetry_multiplicity' tag replaced with
'_atom_site_symmetry_multiplicity'.

Automatic conversion script
Id: cif_correct_tags 1440 2010-10-19 06:21:57Z saulius 

 Adding full bibliography for 4084154--4084163.cif.
;
_cod_original_cell_volume 3086.31(15)
_cod_database_code 4084157

loop_
_symmetry_equiv_pos_as_xyz
'x, y, z'
'-x, y+1/2, -z+1/2'
'-x, -y, -z'
'x, -y-1/2, z-1/2'

loop_
_atom_site_label
_atom_site_type_symbol
_atom_site_fract_x
_atom_site_fract_y
_atom_site_fract_z
_atom_site_U_iso_or_equiv
_atom_site_adp_type
_atom_site_occupancy
_atom_site_symmetry_multiplicity
_atom_site_calc_flag
_atom_site_refinement_flags
_atom_site_disorder_assembly
_atom_site_disorder_group
Pd Pd 0.340034(10) 0.599858(12) 0.841203(14) 0.02526(6) Uani 1 1 d . . .
Fe Fe 0.179544(17) 0.36807(2) 0.70925(2) 0.01984(8) Uani 1 1 d . B .
Cl Cl 0.36982(3) 0.57193(4) 0.65371(5) 0.03321(14) Uani 1 1 d . B .
P P 0.32267(3) 0.46761(4) 0.91974(4) 0.02224(12) Uani 1 1 d . B .
O1 O 0.07164(9) 0.47567(11) 0.42815(14) 0.0366(4) Uani 1 1 d . . .
O2 O 0.12529(11) 0.72652(13) 0.75808(17) 0.0499(5) Uani 1 1 d . . .
N1 N 0.19075(11) 0.53845(12) 0.49054(16) 0.0282(4) Uani 1 1 d . . .
H1N H 0.2400 0.5350 0.5378 0.035(7) Uiso 1 1 d R . .
N2 N 0.08450(12) 0.65203(13) 0.58826(18) 0.0344(5) Uani 1 1 d . . .
H2N H 0.0512 0.6126 0.5487 0.048(8) Uiso 1 1 d R . .
N3 N 0.01661(12) 0.64239(15) 0.73577(19) 0.0409(5) Uani 1 1 d . A .
H3N H -0.0171 0.6056 0.6891 0.047(8) Uiso 1 1 d R . .
C1 C 0.17673(13) 0.39141(14) 0.53655(17) 0.0227(5) Uani 1 1 d . . .
C2 C 0.13084(13) 0.31754(14) 0.54809(18) 0.0257(5) Uani 1 1 d . . .
H2 H 0.0759 0.3101 0.5150 0.031 Uiso 1 1 calc R . .
C3 C 0.18199(14) 0.25723(15) 0.6179(2) 0.0299(5) Uani 1 1 d . . .
H3 H 0.1671 0.2024 0.6397 0.036 Uiso 1 1 calc R . .
C4 C 0.25893(14) 0.29304(15) 0.64919(19) 0.0286(5) Uani 1 1 d . . .
H4 H 0.3045 0.2661 0.6955 0.034 Uiso 1 1 calc R . .
C5 C 0.25657(13) 0.37568(15) 0.60005(18) 0.0239(5) Uani 1 1 d . . .
H5 H 0.3000 0.4138 0.6077 0.029 Uiso 1 1 calc R . .
C6 C 0.22321(12) 0.42916(14) 0.86405(17) 0.0218(4) Uani 1 1 d . . .
C7 C 0.16102(13) 0.47807(15) 0.79169(18) 0.0244(5) Uani 1 1 d . B .
H7 H 0.1659 0.5342 0.7639 0.029 Uiso 1 1 calc R . .
C8 C 0.09074(13) 0.42810(16) 0.76873(19) 0.0283(5) Uani 1 1 d . . .
H8 H 0.0406 0.4449 0.7228 0.034 Uiso 1 1 calc R B .
C9 C 0.10884(14) 0.34897(17) 0.82636(19) 0.0307(5) Uani 1 1 d . B .
H9 H 0.0727 0.3034 0.8261 0.037 Uiso 1 1 calc R . .
C10 C 0.18998(13) 0.34925(16) 0.88455(18) 0.0280(5) Uani 1 1 d . B .
H10 H 0.2176 0.3038 0.9297 0.034 Uiso 1 1 calc R . .
C11 C 0.14247(13) 0.47135(15) 0.48112(17) 0.0247(5) Uani 1 1 d . . .
C12 C 0.38646(13) 0.37857(15) 0.90153(19) 0.0266(5) Uani 1 1 d . . .
C13 C 0.43124(13) 0.38395(17) 0.8161(2) 0.0311(5) Uani 1 1 d . B .
H13 H 0.4321 0.4354 0.7736 0.037 Uiso 1 1 calc R . .
C14 C 0.47450(14) 0.31416(19) 0.7930(2) 0.0399(6) Uani 1 1 d . . .
H14 H 0.5053 0.3183 0.7351 0.048 Uiso 1 1 calc R B .
C15 C 0.47322(16) 0.2395(2) 0.8529(3) 0.0483(7) Uani 1 1 d . B .
H15 H 0.5020 0.1917 0.8352 0.058 Uiso 1 1 calc R . .
C16 C 0.42970(16) 0.23361(19) 0.9397(3) 0.0468(7) Uani 1 1 d . . .
H16 H 0.4291 0.1819 0.9817 0.056 Uiso 1 1 calc R B .
C17 C 0.38726(15) 0.30331(17) 0.9646(2) 0.0367(6) Uani 1 1 d . B .
H17 H 0.3586 0.2997 1.0252 0.044 Uiso 1 1 calc R . .
C18 C 0.33006(13) 0.47074(15) 1.07862(18) 0.0252(5) Uani 1 1 d . . .
C19 C 0.40407(14) 0.47155(16) 1.15615(19) 0.0314(5) Uani 1 1 d . B .
H19 H 0.4506 0.4641 1.1267 0.038 Uiso 1 1 calc R . .
C20 C 0.41048(15) 0.48315(18) 1.2763(2) 0.0401(6) Uani 1 1 d . . .
H20 H 0.4612 0.4830 1.3285 0.048 Uiso 1 1 calc R B .
C21 C 0.34375(16) 0.4947(2) 1.3199(2) 0.0454(7) Uani 1 1 d . B .
H21 H 0.3484 0.5039 1.4018 0.054 Uiso 1 1 calc R . .
C22 C 0.26966(17) 0.4930(2) 1.2439(2) 0.0524(8) Uani 1 1 d . . .
H22 H 0.2233 0.4998 1.2740 0.063 Uiso 1 1 calc R B .
C23 C 0.26304(15) 0.48129(19) 1.1239(2) 0.0398(6) Uani 1 1 d . B .
H23 H 0.2121 0.4805 1.0722 0.048 Uiso 1 1 calc R . .
C24 C 0.16484(17) 0.62245(16) 0.4441(2) 0.0382(6) Uani 1 1 d . . .
H24A H 0.1156 0.6166 0.3822 0.046 Uiso 1 1 calc R . .
H24B H 0.2059 0.6475 0.4073 0.046 Uiso 1 1 calc R . .
C25 C 0.14996(15) 0.68143(16) 0.5394(2) 0.0384(6) Uani 1 1 d . . .
H25A H 0.1985 0.6851 0.6031 0.046 Uiso 1 1 calc R . .
H25B H 0.1380 0.7392 0.5061 0.046 Uiso 1 1 calc R . .
C26 C 0.07807(14) 0.67626(16) 0.6976(2) 0.0344(6) Uani 1 1 d . . .
C27 C 0.00880(18) 0.6524(3) 0.8569(3) 0.0619(9) Uani 1 1 d . . .
H27A H 0.0166 0.7140 0.8761 0.074 Uiso 0.474(7) 1 d PR A .
H27B H -0.0459 0.6385 0.8589 0.074 Uiso 0.474(7) 1 d PR . .
H27C H -0.0149 0.7084 0.8678 0.074 Uiso 0.526(7) 1 d PR . .
H27D H 0.0610 0.6480 0.9126 0.074 Uiso 0.526(7) 1 d PR . .
C28 C 0.0570(5) 0.6057(4) 0.9549(6) 0.0595(14) Uani 0.474(7) 1 d P A 1
H28A H 0.0397 0.5462 0.9535 0.089 Uiso 0.474(7) 1 d PR A 1
H28B H 0.0531 0.6319 1.0297 0.089 Uiso 0.474(7) 1 d PR A 1
H28C H 0.1121 0.6079 0.9467 0.089 Uiso 0.474(7) 1 d PR A 1
C28B C -0.0469(4) 0.5775(4) 0.8775(6) 0.0595(14) Uani 0.53 1 d P A 2
H28D H -0.0220 0.5230 0.8666 0.089 Uiso 0.526(7) 1 d PR A 2
H28E H -0.0978 0.5823 0.8204 0.089 Uiso 0.526(7) 1 d PR A 2
H28F H -0.0559 0.5805 0.9577 0.089 Uiso 0.526(7) 1 d PR A 2
C51 C 0.3264(3) 0.7441(3) 0.8078(4) 0.0364(11) Uani 0.606(5) 1 d PDU B 1
H51A H 0.2795 0.7179 0.7641 0.044 Uiso 0.606(5) 1 d PR B 1
H51B H 0.3557 0.7816 0.7697 0.044 Uiso 0.606(5) 1 d PR B 1
C52 C 0.3511(3) 0.7269(3) 0.9260(4) 0.0395(10) Uani 0.606(5) 1 d PDU B 1
H52 H 0.3978 0.7524 0.9713 0.047 Uiso 0.606(5) 1 calc PR B 1
C53 C 0.3057(4) 0.6703(5) 0.9789(6) 0.0358(12) Uani 0.606(5) 1 d PDU B 1
H53A H 0.2592 0.6454 0.9320 0.043 Uiso 0.606(5) 1 d PR B 1
H53B H 0.3213 0.6572 1.0604 0.043 Uiso 0.606(5) 1 d PR B 1
C51B C 0.3599(4) 0.7319(5) 0.8316(7) 0.0364(11) Uani 0.39 1 d PDU B 2
H51C H 0.4115 0.7082 0.8565 0.044 Uiso 0.394(5) 1 d PR B 2
H51D H 0.3478 0.7673 0.7639 0.044 Uiso 0.394(5) 1 d PR B 2
C52B C 0.3016(4) 0.7155(4) 0.8926(6) 0.0395(10) Uani 0.39 1 d PDU B 2
H52B H 0.2497 0.7383 0.8695 0.047 Uiso 0.394(5) 1 calc PR B 2
C53B C 0.3255(7) 0.6619(8) 0.9923(9) 0.0358(12) Uani 0.39 1 d PDU B 2
H53C H 0.3780 0.6401 1.0127 0.043 Uiso 0.394(5) 1 d PR B 2
H53D H 0.2887 0.6477 1.0388 0.043 Uiso 0.394(5) 1 d PR B 2

loop_
_atom_site_aniso_label
_atom_site_aniso_U_11
_atom_site_aniso_U_22
_atom_site_aniso_U_33
_atom_site_aniso_U_23
_atom_site_aniso_U_13
_atom_site_aniso_U_12
Pd 0.02195(10) 0.03154(12) 0.02167(9) -0.00355(7) 0.00352(7) -0.00512(7)
Fe 0.02016(16) 0.02260(18) 0.01655(15) -0.00217(12) 0.00366(11) 0.00019(12)
Cl 0.0329(3) 0.0427(4) 0.0259(3) -0.0024(2) 0.0108(2) -0.0126(3)
P 0.0205(3) 0.0306(3) 0.0155(2) -0.0030(2) 0.0039(2) 0.0017(2)
O1 0.0287(9) 0.0389(11) 0.0360(9) 0.0033(8) -0.0060(7) -0.0001(8)
O2 0.0437(11) 0.0497(13) 0.0515(12) -0.0215(10) 0.0003(9) -0.0111(10)
N1 0.0276(10) 0.0307(12) 0.0259(10) 0.0024(8) 0.0048(8) -0.0023(8)
N2 0.0289(11) 0.0310(12) 0.0389(12) -0.0104(9) -0.0017(9) -0.0034(9)
N3 0.0291(11) 0.0470(14) 0.0435(13) -0.0098(10) 0.0019(9) 0.0017(10)
C1 0.0244(11) 0.0289(13) 0.0152(10) -0.0060(8) 0.0056(8) -0.0009(9)
C2 0.0264(11) 0.0280(13) 0.0216(10) -0.0085(9) 0.0033(9) -0.0046(10)
C3 0.0396(14) 0.0211(13) 0.0285(12) -0.0072(9) 0.0067(10) -0.0010(10)
C4 0.0289(12) 0.0309(14) 0.0253(11) -0.0075(9) 0.0047(9) 0.0080(10)
C5 0.0214(11) 0.0308(13) 0.0206(10) -0.0068(9) 0.0070(8) 0.0000(9)
C6 0.0226(11) 0.0279(12) 0.0153(9) -0.0040(8) 0.0054(8) 0.0013(9)
C7 0.0265(11) 0.0273(13) 0.0195(10) -0.0058(9) 0.0055(8) 0.0049(9)
C8 0.0218(11) 0.0398(15) 0.0235(11) -0.0080(10) 0.0057(9) 0.0045(10)
C9 0.0285(12) 0.0424(15) 0.0234(11) -0.0033(10) 0.0106(9) -0.0088(11)
C10 0.0300(12) 0.0370(14) 0.0181(10) 0.0028(9) 0.0074(9) -0.0009(10)
C11 0.0284(12) 0.0316(13) 0.0150(10) -0.0029(9) 0.0067(8) -0.0015(10)
C12 0.0212(11) 0.0329(14) 0.0236(11) -0.0055(9) 0.0006(9) 0.0036(9)
C13 0.0193(11) 0.0443(16) 0.0286(12) -0.0067(10) 0.0026(9) 0.0039(10)
C14 0.0241(12) 0.0545(19) 0.0405(14) -0.0135(13) 0.0062(10) 0.0088(12)
C15 0.0312(14) 0.0497(19) 0.0599(18) -0.0177(15) 0.0013(12) 0.0166(13)
C16 0.0408(16) 0.0389(17) 0.0559(18) -0.0001(13) 0.0008(13) 0.0111(13)
C17 0.0328(13) 0.0396(16) 0.0361(13) -0.0005(11) 0.0046(11) 0.0060(11)
C18 0.0274(12) 0.0300(13) 0.0180(10) -0.0010(9) 0.0043(8) 0.0006(10)
C19 0.0262(12) 0.0442(16) 0.0233(11) -0.0004(10) 0.0042(9) -0.0002(11)
C20 0.0358(14) 0.0575(18) 0.0224(12) 0.0008(11) -0.0032(10) -0.0033(13)
C21 0.0514(17) 0.067(2) 0.0169(11) -0.0055(11) 0.0065(11) -0.0019(14)
C22 0.0400(15) 0.095(3) 0.0267(13) -0.0120(14) 0.0160(11) -0.0009(16)
C23 0.0276(13) 0.068(2) 0.0231(12) -0.0084(12) 0.0051(10) 0.0008(12)
C24 0.0440(15) 0.0342(15) 0.0355(13) 0.0094(11) 0.0067(11) -0.0021(12)
C25 0.0386(14) 0.0273(14) 0.0459(15) 0.0019(11) 0.0021(11) -0.0038(11)
C26 0.0233(12) 0.0297(14) 0.0450(14) -0.0047(11) -0.0036(10) 0.0072(10)
C27 0.0346(16) 0.091(3) 0.060(2) -0.0136(18) 0.0093(14) -0.0023(17)
C28 0.085(4) 0.047(3) 0.059(3) -0.005(2) 0.044(3) 0.002(2)
C28B 0.085(4) 0.047(3) 0.059(3) -0.005(2) 0.044(3) 0.002(2)
C51 0.037(2) 0.0271(16) 0.0424(17) 0.0000(13) 0.0023(16) -0.0043(16)
C52 0.0430(18) 0.0301(16) 0.0418(16) -0.0099(13) 0.0013(14) 0.0008(15)
C53 0.042(3) 0.0331(17) 0.0318(16) -0.0110(12) 0.0073(17) 0.0042(17)
C51B 0.037(2) 0.0271(16) 0.0424(17) 0.0000(13) 0.0023(16) -0.0043(16)
C52B 0.0430(18) 0.0301(16) 0.0418(16) -0.0099(13) 0.0013(14) 0.0008(15)
C53B 0.042(3) 0.0331(17) 0.0318(16) -0.0110(12) 0.0073(17) 0.0042(17)

loop_
_atom_type_symbol
_atom_type_description
_atom_type_scat_dispersion_real
_atom_type_scat_dispersion_imag
_atom_type_scat_source
C C 0.0033 0.0016 'International Tables Vol C Tables 4.2.6.8 and 6.1.1.4'
H H 0.0000 0.0000 'International Tables Vol C Tables 4.2.6.8 and 6.1.1.4'
N N 0.0061 0.0033 'International Tables Vol C Tables 4.2.6.8 and 6.1.1.4'
O O 0.0106 0.0060 'International Tables Vol C Tables 4.2.6.8 and 6.1.1.4'
P P 0.1023 0.0942 'International Tables Vol C Tables 4.2.6.8 and 6.1.1.4'
Cl Cl 0.1484 0.1585 'International Tables Vol C Tables 4.2.6.8 and 6.1.1.4'
Fe Fe 0.3463 0.8444 'International Tables Vol C Tables 4.2.6.8 and 6.1.1.4'
Pd Pd -0.9988 1.0072 'International Tables Vol C Tables 4.2.6.8 and 6.1.1.4'

loop_
_geom_angle_atom_site_label_1
_geom_angle_atom_site_label_2
_geom_angle_atom_site_label_3
_geom_angle
C52B Pd C53B 40.1(3)
C52B Pd C51B 38.6(3)
C53B Pd C51B 68.6(4)
C52B Pd C53 33.7(3)
C53B Pd C53 9.9(4)
C51B Pd C53 66.8(3)
C52B Pd C52 23.3(2)
C53B Pd C52 38.2(3)
C51B Pd C52 30.6(2)
C53 Pd C52 37.9(2)
C52B Pd C51 32.5(2)
C53B Pd C51 69.7(3)
C51B Pd C51 15.2(2)
C53 Pd C51 65.3(2)
C52 Pd C51 35.32(16)
C52B Pd P 126.6(2)
C53B Pd P 92.0(3)
C51B Pd P 160.0(2)
C53 Pd P 94.95(18)
C52 Pd P 129.65(12)
C51 Pd P 158.75(12)
C52B Pd Cl 124.99(19)
C53B Pd Cl 162.0(3)
C51B Pd Cl 93.5(2)
C53 Pd Cl 158.63(17)
C52 Pd Cl 123.82(12)
C51 Pd Cl 93.52(12)
P Pd Cl 105.59(2)
C52B Pd H53A 41.2
C53B Pd H53A 34.7
C51B Pd H53A 79.8
C53 Pd H53A 26.1
C52 Pd H53A 57.3
C51 Pd H53A 71.9
P Pd H53A 86.9
Cl Pd H53A 147.2
C52B Pd H51C 58.8
C53B Pd H51C 74.1
C51B Pd H51C 26.2
C53 Pd H51C 76.9
C52 Pd H51C 40.3
C51 Pd H51C 41.3
P Pd H51C 145.5
Cl Pd H51C 89.0
H53A Pd H51C 97.5
C52B Pd H53C 60.2
C53B Pd H53C 26.6
C51B Pd H53C 74.2
C53 Pd H53C 36.4
C52 Pd H53C 46.6
C51 Pd H53C 81.9
P Pd H53C 86.2
Cl Pd H53C 148.7
H53A Pd H53C 60.1
H51C Pd H53C 67.2
C10 Fe C6 41.02(9)
C10 Fe C1 175.86(9)
C6 Fe C1 135.51(9)
C10 Fe C7 68.78(9)
C6 Fe C7 41.25(8)
C1 Fe C7 109.95(9)
C10 Fe C2 142.59(9)
C6 Fe C2 174.53(9)
C1 Fe C2 41.11(9)
C7 Fe C2 133.46(9)
C10 Fe C5 135.30(9)
C6 Fe C5 111.04(9)
C1 Fe C5 41.27(8)
C7 Fe C5 115.93(9)
C2 Fe C5 69.09(9)
C10 Fe C3 113.03(10)
C6 Fe C3 144.69(9)
C1 Fe C3 68.79(9)
C7 Fe C3 172.29(9)
C2 Fe C3 40.73(9)
C5 Fe C3 68.52(9)
C10 Fe C9 40.67(9)
C6 Fe C9 68.79(9)
C1 Fe C9 143.02(9)
C7 Fe C9 68.31(10)
C2 Fe C9 111.70(9)
C5 Fe C9 173.82(10)
C3 Fe C9 107.83(10)
C10 Fe C4 110.08(9)
C6 Fe C4 115.42(9)
C1 Fe C4 68.67(9)
C7 Fe C4 146.86(9)
C2 Fe C4 68.46(9)
C5 Fe C4 40.52(9)
C3 Fe C4 40.48(9)
C9 Fe C4 133.56(10)
C10 Fe C8 68.46(9)
C6 Fe C8 69.03(8)
C1 Fe C8 113.35(9)
C7 Fe C8 40.72(9)
C2 Fe C8 107.61(9)
C5 Fe C8 145.73(9)
C3 Fe C8 132.14(10)
C9 Fe C8 40.37(10)
C4 Fe C8 172.00(10)
C6 P C12 104.80(10)
C6 P C18 102.63(10)
C12 P C18 103.36(10)
C6 P Pd 110.87(7)
C12 P Pd 120.47(8)
C18 P Pd 112.93(8)
C11 N1 C24 123.3(2)
C11 N1 H1N 119.3
C24 N1 H1N 116.6
C26 N2 C25 120.9(2)
C26 N2 H2N 119.8
C25 N2 H2N 119.0
C26 N3 C27 121.8(2)
C26 N3 H3N 120.1
C27 N3 H3N 117.5
C2 C1 C5 107.6(2)
C2 C1 C11 123.7(2)
C5 C1 C11 128.2(2)
C2 C1 Fe 69.63(12)
C5 C1 Fe 69.64(12)
C11 C1 Fe 120.31(14)
C3 C2 C1 107.9(2)
C3 C2 Fe 69.94(12)
C1 C2 Fe 69.26(11)
C3 C2 H2 126.1
C1 C2 H2 126.1
Fe C2 H2 126.3
C4 C3 C2 108.2(2)
C4 C3 Fe 69.84(13)
C2 C3 Fe 69.33(12)
C4 C3 H3 125.9
C2 C3 H3 125.9
Fe C3 H3 126.5
C5 C4 C3 108.6(2)
C5 C4 Fe 69.45(12)
C3 C4 Fe 69.68(13)
C5 C4 H4 125.7
C3 C4 H4 125.7
Fe C4 H4 126.8
C4 C5 C1 107.7(2)
C4 C5 Fe 70.03(12)
C1 C5 Fe 69.09(12)
C4 C5 H5 126.2
C1 C5 H5 126.2
Fe C5 H5 126.3
C10 C6 C7 107.03(19)
C10 C6 P 128.65(17)
C7 C6 P 124.28(17)
C10 C6 Fe 69.38(12)
C7 C6 Fe 69.53(12)
P C6 Fe 127.83(11)
C8 C7 C6 108.2(2)
C8 C7 Fe 70.18(13)
C6 C7 Fe 69.22(12)
C8 C7 H7 125.9
C6 C7 H7 125.9
Fe C7 H7 126.3
C9 C8 C7 107.9(2)
C9 C8 Fe 69.66(13)
C7 C8 Fe 69.10(12)
C9 C8 H8 126.1
C7 C8 H8 126.1
Fe C8 H8 126.7
C8 C9 C10 108.4(2)
C8 C9 Fe 69.96(12)
C10 C9 Fe 69.00(12)
C8 C9 H9 125.8
C10 C9 H9 125.8
Fe C9 H9 126.8
C9 C10 C6 108.5(2)
C9 C10 Fe 70.33(12)
C6 C10 Fe 69.60(12)
C9 C10 H10 125.8
C6 C10 H10 125.8
Fe C10 H10 125.9
O1 C11 N1 121.8(2)
O1 C11 C1 121.2(2)
N1 C11 C1 116.97(19)
C17 C12 C13 119.2(2)
C17 C12 P 121.73(18)
C13 C12 P 118.95(19)
C14 C13 C12 120.0(2)
C14 C13 H13 120.0
C12 C13 H13 120.0
C15 C14 C13 120.6(3)
C15 C14 H14 119.7
C13 C14 H14 119.7
C14 C15 C16 120.0(3)
C14 C15 H15 120.0
C16 C15 H15 120.0
C17 C16 C15 119.9(3)
C17 C16 H16 120.1
C15 C16 H16 120.1
C16 C17 C12 120.3(2)
C16 C17 H17 119.8
C12 C17 H17 119.8
C23 C18 C19 118.6(2)
C23 C18 P 120.83(17)
C19 C18 P 120.20(17)
C20 C19 C18 120.6(2)
C20 C19 H19 119.7
C18 C19 H19 119.7
C21 C20 C19 120.3(2)
C21 C20 H20 119.9
C19 C20 H20 119.9
C20 C21 C22 119.8(2)
C20 C21 H21 120.1
C22 C21 H21 120.1
C21 C22 C23 120.1(2)
C21 C22 H22 120.0
C23 C22 H22 120.0
C18 C23 C22 120.7(2)
C18 C23 H23 119.7
C22 C23 H23 119.7
N1 C24 C25 111.8(2)
N1 C24 H24A 109.3
C25 C24 H24A 109.3
N1 C24 H24B 109.3
C25 C24 H24B 109.3
H24A C24 H24B 107.9
N2 C25 C24 111.6(2)
N2 C25 H25A 109.3
C24 C25 H25A 109.3
N2 C25 H25B 109.3
C24 C25 H25B 109.3
H25A C25 H25B 108.0
O2 C26 N3 122.2(2)
O2 C26 N2 122.1(2)
N3 C26 N2 115.7(2)
C28 C27 N3 123.0(4)
C28 C27 C28B 76.5(4)
N3 C27 C28B 105.0(3)
C28 C27 H27A 106.9
N3 C27 H27A 106.6
C28B C27 H27A 138.6
C28 C27 H27B 104.9
N3 C27 H27B 107.4
H27A C27 H27B 107.3
C28 C27 H27C 122.0
N3 C27 H27C 110.6
C28B C27 H27C 111.1
H27B C27 H27C 76.4
N3 C27 H27D 111.0
C28B C27 H27D 110.4
H27A C27 H27D 82.1
H27B C27 H27D 135.8
H27C C27 H27D 108.8
C27 C28 H28A 110.5
H27D C28 H28A 144.2
C27 C28 H28B 110.1
H27D C28 H28B 102.7
H28A C28 H28B 109.5
C27 C28 H28C 107.8
H27D C28 H28C 72.8
H28A C28 H28C 109.5
H28B C28 H28C 109.5
C27 C28B H28D 109.3
H27B C28B H28D 142.4
C27 C28B H28E 109.1
H27B C28B H28E 80.4
H28D C28B H28E 109.5
C27 C28B H28F 110.0
H27B C28B H28F 100.3
H28D C28B H28F 109.5
H28E C28B H28F 109.5
C52 C51 Pd 68.9(3)
C52 C51 H51A 119.3
Pd C51 H51A 73.0
C52 C51 H51B 120.7
Pd C51 H51B 130.2
H51A C51 H51B 120.0
C52 C51 H51C 60.5
Pd C51 H51C 62.0
H51A C51 H51C 131.5
H51B C51 H51C 80.5
C52 C51 H51D 131.1
Pd C51 H51D 121.5
H51A C51 H51D 108.9
H51C C51 H51D 81.9
C51 C52 C53 118.7(5)
C51 C52 Pd 75.8(3)
C53 C52 Pd 68.1(4)
C51 C52 H52 120.7
C53 C52 H52 120.7
Pd C52 H52 127.4
C51 C52 H51C 66.0
C53 C52 H51C 129.7
Pd C52 H51C 65.3
H52 C52 H51C 76.8
C52 C53 Pd 74.0(3)
C52 C53 H53A 119.4
Pd C53 H53A 72.5
C52 C53 H53B 120.6
Pd C53 H53B 125.0
H53A C53 H53B 120.0
C52 C53 H53C 76.8
Pd C53 H53C 68.4
H53A C53 H53C 130.7
H53B C53 H53C 65.4
C52 C53 H53D 154.8
Pd C53 H53D 125.3
H53A C53 H53D 84.2
H53C C53 H53D 94.7
C52B C51B Pd 69.1(4)
C52B C51B H51A 61.9
Pd C51B H51A 74.5
C52B C51B H51B 122.8
Pd C51B H51B 141.0
H51A C51B H51B 80.2
C52B C51B H51C 121.0
Pd C51B H51C 75.7
H51A C51B H51C 145.7
H51B C51B H51C 114.5
C52B C51B H51D 119.0
Pd C51B H51D 127.7
H51A C51B H51D 68.5
H51C C51B H51D 120.0
C51B C52B C53B 114.7(8)
C51B C52B Pd 72.3(4)
C53B C52B Pd 70.2(6)
C51B C52B H51A 61.5
C53B C52B H51A 144.7
Pd C52B H51A 75.8
C51B C52B H53A 141.5
C53B C52B H53A 50.8
Pd C52B H53A 69.1
H51A C52B H53A 107.9
C51B C52B H52B 122.6
C53B C52B H52B 122.6
Pd C52B H52B 126.5
H51A C52B H52B 71.7
H53A C52B H52B 82.0
C52B C53B Pd 69.7(5)
C52B C53B H53A 66.1
Pd C53B H53A 72.1
C52B C53B H53B 140.8
Pd C53B H53B 146.8
H53A C53B H53B 105.1
C52B C53B H53C 120.3
Pd C53B H53C 75.7
H53A C53B H53C 141.7
H53B C53B H53C 90.8
C52B C53B H53D 119.7
Pd C53B H53D 126.7
H53A C53B H53D 67.5
H53C C53B H53D 120.0

loop_
_geom_bond_atom_site_label_1
_geom_bond_atom_site_label_2
_geom_bond_distance
Pd C52B 2.068(7)
Pd C53B 2.074(12)
Pd C51B 2.110(8)
Pd C53 2.138(8)
Pd C52 2.215(4)
Pd C51 2.302(5)
Pd P 2.3167(6)
Pd Cl 2.3925(6)
Pd H53A 2.0612
Pd H51C 2.0885
Pd H53C 2.0568
Fe C10 2.030(2)
Fe C6 2.033(2)
Fe C1 2.033(2)
Fe C7 2.037(2)
Fe C2 2.038(2)
Fe C5 2.041(2)
Fe C3 2.046(2)
Fe C9 2.047(2)
Fe C4 2.048(2)
Fe C8 2.051(2)
P C6 1.803(2)
P C12 1.824(2)
P C18 1.826(2)
O1 C11 1.245(3)
O2 C26 1.237(3)
N1 C11 1.335(3)
N1 C24 1.459(3)
N1 H1N 0.9078
N2 C26 1.357(3)
N2 C25 1.452(3)
N2 H2N 0.8999
N3 C26 1.350(3)
N3 C27 1.455(4)
N3 H3N 0.9098
C1 C2 1.430(3)
C1 C5 1.436(3)
C1 C11 1.475(3)
C2 C3 1.422(3)
C2 H2 0.9500
C3 C4 1.416(3)
C3 H3 0.9500
C4 C5 1.416(3)
C4 H4 0.9500
C5 H5 0.9500
C6 C10 1.423(3)
C6 C7 1.433(3)
C7 C8 1.422(3)
C7 H7 0.9500
C8 C9 1.414(4)
C8 H8 0.9500
C9 C10 1.417(3)
C9 H9 0.9500
C10 H10 0.9500
C12 C17 1.391(3)
C12 C13 1.393(3)
C13 C14 1.388(3)
C13 H13 0.9500
C14 C15 1.367(4)
C14 H14 0.9500
C15 C16 1.391(4)
C15 H15 0.9500
C16 C17 1.386(4)
C16 H16 0.9500
C17 H17 0.9500
C18 C23 1.387(3)
C18 C19 1.393(3)
C19 C20 1.390(3)
C19 H19 0.9500
C20 C21 1.373(4)
C20 H20 0.9500
C21 C22 1.386(4)
C21 H21 0.9500
C22 C23 1.388(3)
C22 H22 0.9500
C23 H23 0.9500
C24 C25 1.511(4)
C24 H24A 0.9900
C24 H24B 0.9900
C25 H25A 0.9900
C25 H25B 0.9900
C27 C28 1.453(8)
C27 C28B 1.574(7)
C27 H27A 0.9949
C27 H27B 0.9773
C27 H27C 0.9900
C27 H27D 0.9900
C28 H27D 0.8395
C28 H28A 0.9800
C28 H28B 0.9800
C28 H28C 0.9800
C28B H27B 0.9829
C28B H28D 0.9800
C28B H28E 0.9800
C28B H28F 0.9800
C51 C52 1.373(6)
C51 H51A 0.9500
C51 H51B 0.9500
C52 C53 1.415(7)
C52 H52 0.9500
C53 H53A 0.9500
C53 H53B 0.9500
C51B C52B 1.381(10)
C51B H51C 0.9500
C51B H51D 0.9500
C52B C53B 1.419(11)
C52B H52B 0.9500
C53B H53C 0.9500
C53B H53D 0.9500
